data_2202250
loop_
_publ_author_name
'Jin-Ling Wang'
'Feng Ding'
'Fang-Ming Miao'

_publ_section_title Bis{4-[\a-(4-acetylphenylimino)benzyl]-3-methyl-1-phenylpyrazol-5-onato}aquacopper(II)
_journal_issue 3
_journal_name_full 'Acta Crystallographica Section E'
_journal_page_first m128
_journal_page_last m130
_journal_paper_doi 10.1107/S1600536803002496
_journal_volume 59
_journal_year 2003
_chemical_formula_iupac '[Cu (C25 H20 N3 O2)2 (H2 O)]'
_chemical_formula_moiety 'C50 H42 Cu1 N6 O5'
_chemical_formula_sum 'C50 H42 Cu N6 O5'
_chemical_formula_weight 870.35
_space_group_IT_number 15
_symmetry_cell_setting monoclinic
_symmetry_space_group_name_Hall '-C 2yc'
_symmetry_space_group_name_H-M 'C 1 2/c 1'
_atom_sites_solution_hydrogens difmap
_atom_sites_solution_primary direct
_atom_sites_solution_secondary difmap
_cell_angle_alpha 90.00
_cell_angle_beta 130.636(14)
_cell_angle_gamma 90.00
_cell_formula_units_Z 4
_cell_length_a 22.652(6)
_cell_length_b 16.228(5)
_cell_length_c 15.250(5)
_cell_measurement_reflns_used 790
_cell_measurement_temperature 293(2)
_cell_measurement_theta_max 20.9
_cell_measurement_theta_min 2.3
_cell_volume 4254(2)
_computing_cell_refinement 'SAINT (Bruker, 1999)'
_computing_data_collection 'SMART (Bruker, 1998)'
_computing_data_reduction SAINT
_computing_molecular_graphics 'ORTEP-3 for Windows (Farrugia, 1997)'
_computing_publication_material 'WinGX (Farrugia, 1999)'
_computing_structure_refinement 'SHELXL97 (Sheldrick, 1997)'
_computing_structure_solution 'SHELXS97 (Sheldrick, 1997)'
_diffrn_ambient_temperature 293(2)
_diffrn_measured_fraction_theta_full 0.999
_diffrn_measured_fraction_theta_max 0.999
_diffrn_measurement_device_type 'Bruker SMART 1000 CCD area-detector'
_diffrn_measurement_method '\f and \w'
_diffrn_radiation_monochromator graphite
_diffrn_radiation_source 'fine-focus sealed tube'
_diffrn_radiation_type MoK\a
_diffrn_radiation_wavelength 0.71073
_diffrn_reflns_av_R_equivalents 0.085
_diffrn_reflns_av_sigmaI/netI 0.1195
_diffrn_reflns_limit_h_max 25
_diffrn_reflns_limit_h_min -26
_diffrn_reflns_limit_k_max 19
_diffrn_reflns_limit_k_min -17
_diffrn_reflns_limit_l_max 18
_diffrn_reflns_limit_l_min -9
_diffrn_reflns_number 8399
_diffrn_reflns_theta_full 25.0
_diffrn_reflns_theta_max 25.0
_diffrn_reflns_theta_min 1.7
_diffrn_standards_decay_% 0
_diffrn_standards_interval_count 0
_diffrn_standards_number 0
_exptl_absorpt_coefficient_mu 0.57
_exptl_absorpt_correction_type none
_exptl_crystal_colour 'dark brown'
_exptl_crystal_density_diffrn 1.359
_exptl_crystal_density_method 'not measured'
_exptl_crystal_description block
_exptl_crystal_F_000 1804
_exptl_crystal_size_max 0.28
_exptl_crystal_size_mid 0.25
_exptl_crystal_size_min 0.22
_refine_diff_density_max 0.27
_refine_diff_density_min -0.27
_refine_ls_extinction_coef 0.00032(12)
_refine_ls_extinction_expression Fc^*^=kFc[1+0.001xFc^2^\l^3^/sin(2\q)]^-1/4^
_refine_ls_extinction_method SHELXL97
_refine_ls_goodness_of_fit_ref 0.97
_refine_ls_hydrogen_treatment refall
_refine_ls_matrix_type full
_refine_ls_number_parameters 362
_refine_ls_number_reflns 3765
_refine_ls_number_restraints 0
_refine_ls_restrained_S_all 0.97
_refine_ls_R_factor_all 0.129
_refine_ls_R_factor_gt 0.055
_refine_ls_shift/su_max 0.001
_refine_ls_shift/su_mean 0.000
_refine_ls_structure_factor_coef Fsqd
_refine_ls_weighting_details 'calc w = 1/[\s^2^(Fo^2^)+(0.0266P)^2^] where P = (Fo^2^+2Fc^2^)/3'
_refine_ls_weighting_scheme calc
_refine_ls_wR_factor_gt 0.080
_refine_ls_wR_factor_ref 0.096
_reflns_number_gt 2050
_reflns_number_total 3765
_reflns_threshold_expression I>2\s(I)
_cod_data_source_file ya6148.cif
_cod_data_source_block I
_cod_depositor_comments
;
 Marking attached hydrogen atoms.

 Antanas Vaitkus,
 2017-08-07
;
_cod_original_sg_symbol_Hall -c_2yc
_cod_original_sg_symbol_H-M 'C 2/c'
_cod_original_formula_sum 'C50 H42 Cu1 N6 O5'
_cod_database_code 2202250

loop_
_symmetry_equiv_pos_as_xyz
'x, y, z'
'-x, y, -z+1/2'
'x+1/2, y+1/2, z'
'-x+1/2, y+1/2, -z+1/2'
'-x, -y, -z'
'x, -y, z-1/2'
'-x+1/2, -y+1/2, -z'
'x+1/2, -y+1/2, z-1/2'

loop_
_atom_site_label
_atom_site_fract_x
_atom_site_fract_y
_atom_site_fract_z
_atom_site_U_iso_or_equiv
_atom_site_adp_type
_atom_site_calc_flag
_atom_site_refinement_flags
_atom_site_occupancy
_atom_site_disorder_assembly
_atom_site_disorder_group
_atom_site_type_symbol
_atom_site_attached_hydrogens
Cu1 0.0000 0.09200(4) 0.7500 0.0401(2) Uani d S 1 . . Cu 0
O1 -0.09991(13) 0.05602(14) 0.6943(2) 0.0406(7) Uani d . 1 . . O 0
O2 0.40733(17) 0.17267(19) 1.2790(3) 0.0750(10) Uani d . 1 . . O 0
O3 0.0000 0.2490(3) 0.7500 0.1107(19) Uani d S 1 . . O 2
N1 -0.20429(16) 0.08790(18) 0.6838(3) 0.0391(7) Uani d . 1 . . N 0
N2 -0.21891(19) 0.12959(18) 0.7478(3) 0.0478(9) Uani d . 1 . . N 0
N3 0.03848(16) 0.11400(16) 0.9081(2) 0.0377(8) Uani d . 1 . . N 0
C1 -0.1266(2) 0.0878(2) 0.7393(3) 0.0358(9) Uani d . 1 . . C 0
C2 -0.0889(2) 0.1281(2) 0.8451(3) 0.0368(9) Uani d . 1 . . C 0
C3 -0.1504(2) 0.1537(2) 0.8425(4) 0.0443(10) Uani d . 1 . . C 0
C4 -0.1472(4) 0.2012(5) 0.9301(6) 0.0728(17) Uani d . 1 . . C 0
H41 -0.131(3) 0.171(3) 0.988(4) 0.08(2) Uiso d . 1 . . H 0
H42 -0.197(2) 0.220(2) 0.897(4) 0.084(17) Uiso d . 1 . . H 0
H43 -0.115(3) 0.251(3) 0.956(4) 0.099(19) Uiso d . 1 . . H 0
C5 -0.0068(2) 0.1357(2) 0.9301(3) 0.0368(9) Uani d . 1 . . C 0
C6 0.3683(3) 0.1221(3) 1.2788(4) 0.0589(13) Uani d . 1 . . C 0
C7 0.4042(4) 0.0625(6) 1.3743(7) 0.100(3) Uani d . 1 . . C 0
H71 0.385(3) 0.065(3) 1.411(5) 0.11(2) Uiso d . 1 . . H 0
H72 0.452(3) 0.067(3) 1.417(4) 0.088(19) Uiso d . 1 . . H 0
H73 0.400(3) 0.007(3) 1.354(5) 0.13(3) Uiso d . 1 . . H 0
C11 -0.2661(2) 0.0499(2) 0.5792(3) 0.0402(10) Uani d . 1 . . C 0
C12 -0.3402(3) 0.0829(3) 0.5114(4) 0.0542(12) Uani d . 1 . . C 0
H12 -0.343(2) 0.130(2) 0.543(3) 0.052(13) Uiso d . 1 . . H 0
C13 -0.4011(3) 0.0454(4) 0.4109(5) 0.0671(14) Uani d . 1 . . C 0
H13 -0.451(2) 0.070(2) 0.369(3) 0.067(14) Uiso d . 1 . . H 0
C14 -0.3895(3) -0.0247(4) 0.3758(5) 0.0816(17) Uani d . 1 . . C 0
H14 -0.429(2) -0.046(2) 0.304(4) 0.069(14) Uiso d . 1 . . H 0
C15 -0.3166(3) -0.0573(4) 0.4415(5) 0.0917(19) Uani d . 1 . . C 0
H15 -0.307(3) -0.107(3) 0.418(4) 0.096(18) Uiso d . 1 . . H 0
C16 -0.2551(3) -0.0209(3) 0.5427(5) 0.0707(15) Uani d . 1 . . C 0
H16 -0.208(2) -0.045(2) 0.588(3) 0.062(13) Uiso d . 1 . . H 0
C21 0.1214(2) 0.1153(2) 1.0021(3) 0.0393(10) Uani d . 1 . . C 0
C22 0.1663(3) 0.1778(3) 1.0095(4) 0.0464(11) Uani d . 1 . . C 0
H22 0.1427(19) 0.219(2) 0.955(3) 0.044(12) Uiso d . 1 . . H 0
C23 0.2449(3) 0.1792(3) 1.0989(4) 0.0498(12) Uani d . 1 . . C 0
H23 0.2729(19) 0.221(2) 1.105(3) 0.041(11) Uiso d . 1 . . H 0
C24 0.2823(2) 0.1187(2) 1.1824(3) 0.0455(10) Uani d . 1 . . C 0
C25 0.2372(3) 0.0554(3) 1.1733(4) 0.0569(12) Uani d . 1 . . C 0
H25 0.260(2) 0.012(2) 1.224(3) 0.056(13) Uiso d . 1 . . H 0
C26 0.1581(3) 0.0540(3) 1.0834(4) 0.0528(12) Uani d . 1 . . C 0
H26 0.1270(19) 0.014(2) 1.074(3) 0.048(12) Uiso d . 1 . . H 0
C31 0.0281(2) 0.1687(2) 1.0465(3) 0.0385(9) Uani d . 1 . . C 0
C32 0.0365(2) 0.1214(3) 1.1283(4) 0.0490(11) Uani d . 1 . . C 0
H32 0.020(2) 0.066(2) 1.112(3) 0.057(13) Uiso d . 1 . . H 0
C33 0.0701(3) 0.1527(4) 1.2355(4) 0.0612(13) Uani d . 1 . . C 0
H33 0.122(3) 0.255(3) 1.342(4) 0.100(16) Uiso d . 1 . . H 0
C34 0.0953(3) 0.2324(4) 1.2616(5) 0.0783(16) Uani d . 1 . . C 0
H34 0.071(2) 0.117(2) 1.283(3) 0.070(15) Uiso d . 1 . . H 0
C35 0.0886(3) 0.2803(4) 1.1821(5) 0.0844(18) Uani d . 1 . . C 0
H35 0.105(2) 0.335(3) 1.195(4) 0.083(16) Uiso d . 1 . . H 0
C36 0.0553(3) 0.2490(3) 1.0747(4) 0.0613(13) Uani d . 1 . . C 0
H36 0.044(2) 0.278(2) 1.015(3) 0.068(14) Uiso d . 1 . . H 0

loop_
_atom_site_aniso_label
_atom_site_aniso_U_11
_atom_site_aniso_U_22
_atom_site_aniso_U_33
_atom_site_aniso_U_12
_atom_site_aniso_U_13
_atom_site_aniso_U_23
Cu1 0.0367(4) 0.0523(5) 0.0338(5) 0.000 0.0241(4) 0.000
O1 0.0370(15) 0.0500(16) 0.0376(17) -0.0061(12) 0.0256(15) -0.0079(12)
O2 0.052(2) 0.091(2) 0.078(3) -0.0309(18) 0.041(2) -0.0203(19)
O3 0.150(5) 0.071(3) 0.161(6) 0.000 0.123(5) 0.000
N1 0.0343(19) 0.0456(19) 0.035(2) -0.0032(17) 0.0217(18) -0.0022(18)
N2 0.050(2) 0.049(2) 0.056(2) -0.0067(17) 0.039(2) -0.0063(18)
N3 0.0326(18) 0.049(2) 0.0333(19) -0.0104(15) 0.0221(18) -0.0074(15)
C1 0.036(2) 0.032(2) 0.040(2) -0.001(2) 0.025(2) 0.004(2)
C2 0.041(2) 0.035(2) 0.040(3) -0.0086(18) 0.029(2) -0.0060(19)
C3 0.051(3) 0.043(2) 0.049(3) -0.007(2) 0.038(3) -0.007(2)
C4 0.068(4) 0.089(5) 0.082(5) -0.006(4) 0.058(4) -0.018(4)
C5 0.048(3) 0.032(2) 0.036(2) -0.0113(19) 0.030(2) -0.0016(18)
C6 0.041(3) 0.083(4) 0.046(3) -0.014(3) 0.025(3) -0.017(3)
C7 0.048(4) 0.145(9) 0.063(5) -0.009(4) 0.017(4) 0.019(5)
C11 0.036(3) 0.044(2) 0.038(3) -0.004(2) 0.023(2) 0.003(2)
C12 0.045(3) 0.060(3) 0.054(3) -0.001(3) 0.031(3) -0.004(3)
C13 0.036(3) 0.093(4) 0.056(4) 0.005(3) 0.023(3) 0.009(3)
C14 0.035(3) 0.124(5) 0.047(4) -0.013(3) 0.010(3) -0.020(4)
C15 0.053(4) 0.097(4) 0.089(5) -0.012(3) 0.031(4) -0.049(4)
C16 0.033(3) 0.069(4) 0.068(4) 0.001(3) 0.014(3) -0.019(3)
C21 0.042(2) 0.049(3) 0.032(2) -0.013(2) 0.026(2) -0.011(2)
C22 0.049(3) 0.047(3) 0.043(3) -0.011(2) 0.029(3) 0.000(2)
C23 0.050(3) 0.054(3) 0.050(3) -0.026(3) 0.035(3) -0.012(2)
C24 0.046(3) 0.055(3) 0.039(3) -0.013(2) 0.030(2) -0.006(2)
C25 0.048(3) 0.064(3) 0.049(3) -0.009(3) 0.028(3) 0.010(3)
C26 0.040(3) 0.063(3) 0.045(3) -0.017(2) 0.024(3) 0.006(2)
C31 0.042(2) 0.040(2) 0.038(3) -0.010(2) 0.029(2) -0.008(2)
C32 0.058(3) 0.051(3) 0.043(3) -0.008(2) 0.036(3) -0.001(2)
C33 0.067(3) 0.080(4) 0.045(3) 0.005(3) 0.040(3) 0.004(3)
C34 0.092(4) 0.088(4) 0.048(4) -0.024(3) 0.043(4) -0.026(3)
C35 0.126(5) 0.065(4) 0.073(4) -0.036(4) 0.070(4) -0.030(3)
C36 0.081(4) 0.059(3) 0.050(3) -0.017(3) 0.045(3) -0.008(3)

loop_
_atom_type_symbol
_atom_type_description
_atom_type_scat_dispersion_real
_atom_type_scat_dispersion_imag
_atom_type_scat_source
C C 0.0033 0.0016 'International Tables Vol C Tables 4.2.6.8 and 6.1.1.4'
H H 0.0000 0.0000 'International Tables Vol C Tables 4.2.6.8 and 6.1.1.4'
Cu Cu 0.3201 1.2651 'International Tables Vol C Tables 4.2.6.8 and 6.1.1.4'
N N 0.0061 0.0033 'International Tables Vol C Tables 4.2.6.8 and 6.1.1.4'
O O 0.0106 0.0060 'International Tables Vol C Tables 4.2.6.8 and 6.1.1.4'

loop_
_geom_angle_atom_site_label_1
_geom_angle_atom_site_label_2
_geom_angle_atom_site_label_3
_geom_angle_site_symmetry_1
_geom_angle_site_symmetry_3
_geom_angle
O1 Cu1 O1 2_556 . 144.56(14)
O1 Cu1 N3 2_556 2_556 92.89(10)
O1 Cu1 N3 . 2_556 93.37(11)
O1 Cu1 O3 . . 107.72(12)
N3 Cu1 O3 . 2_556 79.67(9)
O1 Cu1 N3 2_556 . 93.37(11)
O1 Cu1 N3 . . 92.89(10)
N3 Cu1 N3 2_556 . 159.34(16)
C1 O1 Cu1 . . 118.2(2)
C1 N1 N2 . . 111.3(3)
C1 N1 C11 . . 129.1(3)
N2 N1 C11 . . 119.5(3)
C3 N2 N1 . . 105.3(3)
C5 N3 C21 . . 118.0(3)
C5 N3 Cu1 . . 123.8(2)
C21 N3 Cu1 . . 117.8(2)
O1 C1 N1 . . 122.3(3)
O1 C1 C2 . . 131.0(3)
N1 C1 C2 . . 106.7(3)
C1 C2 C5 . . 123.2(3)
C1 C2 C3 . . 104.5(3)
C5 C2 C3 . . 132.3(4)
N2 C3 C2 . . 112.1(3)
N2 C3 C4 . . 117.9(4)
C2 C3 C4 . . 130.0(4)
C3 C4 H41 . . 111(3)
C3 C4 H42 . . 110(3)
H41 C4 H42 . . 108(4)
C3 C4 H43 . . 112(3)
H41 C4 H43 . . 111(5)
H42 C4 H43 . . 106(4)
N3 C5 C2 . . 121.2(3)
N3 C5 C31 . . 120.0(3)
C2 C5 C31 . . 118.8(3)
O2 C6 C7 . . 120.8(5)
O2 C6 C24 . . 120.8(4)
C7 C6 C24 . . 118.3(5)
C6 C7 H71 . . 114(4)
C6 C7 H72 . . 108(3)
H71 C7 H72 . . 115(5)
C6 C7 H73 . . 116(4)
H71 C7 H73 . . 106(5)
H72 C7 H73 . . 98(5)
C16 C11 C12 . . 118.3(4)
C16 C11 N1 . . 121.3(4)
C12 C11 N1 . . 120.4(4)
C13 C12 C11 . . 120.9(5)
C13 C12 H12 . . 126(2)
C11 C12 H12 . . 113(2)
C14 C13 C12 . . 120.3(5)
C14 C13 H13 . . 123(2)
C12 C13 H13 . . 117(2)
C13 C14 C15 . . 119.3(5)
C13 C14 H14 . . 120(3)
C15 C14 H14 . . 120(3)
C14 C15 C16 . . 121.2(6)
C14 C15 H15 . . 120(3)
C16 C15 H15 . . 118(3)
C15 C16 C11 . . 120.1(5)
C15 C16 H16 . . 120(3)
C11 C16 H16 . . 119(3)
C26 C21 C22 . . 118.5(4)
C26 C21 N3 . . 121.3(3)
C22 C21 N3 . . 120.2(4)
C23 C22 C21 . . 120.2(4)
C23 C22 H22 . . 120(2)
C21 C22 H22 . . 119(2)
C22 C23 C24 . . 121.8(4)
C22 C23 H23 . . 120(2)
C24 C23 H23 . . 119(2)
C23 C24 C25 . . 117.7(4)
C23 C24 C6 . . 120.4(4)
C25 C24 C6 . . 122.0(4)
C26 C25 C24 . . 120.6(4)
C26 C25 H25 . . 118(2)
C24 C25 H25 . . 121(2)
C21 C26 C25 . . 121.2(4)
C21 C26 H26 . . 116(2)
C25 C26 H26 . . 123(2)
C32 C31 C36 . . 118.4(4)
C32 C31 C5 . . 122.3(4)
C36 C31 C5 . . 119.3(4)
C31 C32 C33 . . 121.1(5)
C31 C32 H32 . . 120(2)
C33 C32 H32 . . 119(2)
C34 C33 C32 . . 120.0(5)
C34 C33 H34 . . 125(3)
C32 C33 H34 . . 115(3)
C33 C34 C35 . . 119.8(5)
C33 C34 H33 . . 120(3)
C35 C34 H33 . . 120(3)
C34 C35 C36 . . 120.3(5)
C34 C35 H35 . . 124(3)
C36 C35 H35 . . 116(3)
C35 C36 C31 . . 120.3(5)
C35 C36 H36 . . 125(3)
C31 C36 H36 . . 114(3)

loop_
_geom_bond_atom_site_label_1
_geom_bond_atom_site_label_2
_geom_bond_site_symmetry_2
_geom_bond_distance
_geom_bond_publ_flag
Cu1 O1 2_556 1.919(2) ?
Cu1 O1 . 1.919(2) ?
Cu1 N3 2_556 1.990(3) ?
Cu1 N3 . 1.990(3) ?
Cu1 O3 . 2.549(4) ?
O1 C1 . 1.282(4) ?
O2 C6 . 1.205(4) ?
N1 C1 . 1.368(4) ?
N1 N2 . 1.393(4) ?
N1 C11 . 1.406(4) ?
N2 C3 . 1.314(5) ?
N3 C5 . 1.319(4) ?
N3 C21 . 1.441(4) ?
C1 C2 . 1.401(5) ?
C2 C5 . 1.419(5) ?
C2 C3 . 1.429(5) ?
C3 C4 . 1.504(6) ?
C4 H41 . 0.86(4) ?
C4 H42 . 0.93(4) ?
C4 H43 . 0.98(5) ?
C5 C31 . 1.494(5) ?
C6 C7 . 1.475(8) ?
C6 C24 . 1.493(5) ?
C7 H71 . 0.91(5) ?
C7 H72 . 0.83(4) ?
C7 H73 . 0.93(5) ?
C11 C16 . 1.368(5) ?
C11 C12 . 1.382(5) ?
C12 C13 . 1.367(6) ?
C12 H12 . 0.93(3) ?
C13 C14 . 1.353(7) ?
C13 H13 . 0.95(4) ?
C14 C15 . 1.363(7) ?
C14 H14 . 0.92(4) ?
C15 C16 . 1.368(6) ?
C15 H15 . 0.95(4) ?
C16 H16 . 0.90(4) ?
C21 C26 . 1.370(5) ?
C21 C22 . 1.387(5) ?
C22 C23 . 1.368(6) ?
C22 H22 . 0.91(3) ?
C23 C24 . 1.378(5) ?
C23 H23 . 0.89(3) ?
C24 C25 . 1.390(5) ?
C25 C26 . 1.375(6) ?
C25 H25 . 0.92(3) ?
C26 H26 . 0.90(3) ?
C31 C32 . 1.370(5) ?
C31 C36 . 1.385(5) ?
C32 C33 . 1.375(6) ?
C32 H32 . 0.94(3) ?
C33 C34 . 1.364(6) ?
C33 H34 . 0.92(4) ?
C34 C35 . 1.364(7) ?
C34 H33 . 1.02(4) ?
C35 C36 . 1.378(6) ?
C35 H35 . 0.94(4) ?
C36 H36 . 0.90(4) ?

loop_
_geom_torsion_atom_site_label_1
_geom_torsion_atom_site_label_2
_geom_torsion_atom_site_label_3
_geom_torsion_atom_site_label_4
_geom_torsion_site_symmetry_1
_geom_torsion
O1 Cu1 O1 C1 2_556 130.6(2)
N3 Cu1 O1 C1 2_556 -129.6(2)
N3 Cu1 O1 C1 . 30.7(3)
C1 N1 N2 C3 . -0.8(4)
C11 N1 N2 C3 . 176.4(3)
O1 Cu1 N3 C5 2_556 -174.4(3)
O1 Cu1 N3 C5 . -29.3(3)
N3 Cu1 N3 C5 2_556 78.2(3)
O1 Cu1 N3 C21 2_556 12.9(3)
O1 Cu1 N3 C21 . 158.0(2)
N3 Cu1 N3 C21 2_556 -94.5(2)
Cu1 O1 C1 N1 . 158.2(3)
Cu1 O1 C1 C2 . -20.7(5)
N2 N1 C1 O1 . -177.0(3)
C11 N1 C1 O1 . 6.2(6)
N2 N1 C1 C2 . 2.2(4)
C11 N1 C1 C2 . -174.7(3)
O1 C1 C2 C5 . -4.8(6)
N1 C1 C2 C5 . 176.1(3)
O1 C1 C2 C3 . 176.5(4)
N1 C1 C2 C3 . -2.6(4)
N1 N2 C3 C2 . -0.9(4)
N1 N2 C3 C4 . 180.0(4)
C1 C2 C3 N2 . 2.2(4)
C5 C2 C3 N2 . -176.3(4)
C1 C2 C3 C4 . -178.8(5)
C5 C2 C3 C4 . 2.7(8)
C21 N3 C5 C2 . -173.6(3)
Cu1 N3 C5 C2 . 13.7(4)
C21 N3 C5 C31 . 6.1(5)
Cu1 N3 C5 C31 . -166.6(2)
C1 C2 C5 N3 . 8.6(5)
C3 C2 C5 N3 . -173.1(3)
C1 C2 C5 C31 . -171.1(3)
C3 C2 C5 C31 . 7.2(6)
C1 N1 C11 C16 . 29.3(6)
N2 N1 C11 C16 . -147.4(4)
C1 N1 C11 C12 . -151.7(4)
N2 N1 C11 C12 . 31.7(5)
C16 C11 C12 C13 . 0.6(6)
N1 C11 C12 C13 . -178.4(4)
C11 C12 C13 C14 . -0.4(7)
C12 C13 C14 C15 . -0.3(8)
C13 C14 C15 C16 . 0.8(9)
C14 C15 C16 C11 . -0.6(9)
C12 C11 C16 C15 . -0.1(7)
N1 C11 C16 C15 . 178.9(4)
C5 N3 C21 C26 . 77.3(4)
Cu1 N3 C21 C26 . -109.6(3)
C5 N3 C21 C22 . -105.1(4)
Cu1 N3 C21 C22 . 68.1(4)
C26 C21 C22 C23 . -2.5(5)
N3 C21 C22 C23 . 179.8(3)
C21 C22 C23 C24 . 1.5(6)
C22 C23 C24 C25 . -0.3(6)
C22 C23 C24 C6 . 180.0(4)
O2 C6 C24 C23 . -7.7(6)
C7 C6 C24 C23 . 171.9(6)
O2 C6 C24 C25 . 172.5(4)
C7 C6 C24 C25 . -7.9(7)
C23 C24 C25 C26 . 0.2(6)
C6 C24 C25 C26 . 180.0(4)
C22 C21 C26 C25 . 2.5(6)
N3 C21 C26 C25 . -179.8(4)
C24 C25 C26 C21 . -1.4(7)
N3 C5 C31 C32 . -101.6(4)
C2 C5 C31 C32 . 78.1(5)
N3 C5 C31 C36 . 76.4(5)
C2 C5 C31 C36 . -103.9(4)
C36 C31 C32 C33 . 0.8(6)
C5 C31 C32 C33 . 178.8(4)
C31 C32 C33 C34 . 0.5(7)
C32 C33 C34 C35 . -1.5(8)
C33 C34 C35 C36 . 1.2(9)
C34 C35 C36 C31 . 0.2(8)
C32 C31 C36 C35 . -1.1(7)
C5 C31 C36 C35 . -179.2(4)
